data_4126831
loop_
_publ_author_name
'Kiernicki, John J.'
'Zeller, Matthias'
'Szymczak, Nathaniel K.'

_publ_section_title
;
 Hydrazine Capture and N-N Bond Cleavage at Iron Enabled by Flexible
 Appended Lewis Acids.
;
_journal_name_full 'Journal of the American Chemical Society'
_journal_paper_doi 10.1021/jacs.7b11465
_journal_year 2017
_chemical_formula_sum 'C41 H63 B2 Cl2 N5 Zn'
_chemical_formula_weight 783.85
_space_group_crystal_system monoclinic
_space_group_IT_number 14
_space_group_name_Hall '-P 2ybc'
_space_group_name_H-M_alt 'P 1 21/c 1'
_symmetry_space_group_name_Hall '-P 2ybc'
_symmetry_space_group_name_H-M 'P 1 21/c 1'
_atom_sites_solution_hydrogens geom
_atom_sites_solution_primary direct
_atom_sites_solution_secondary difmap
_audit_creation_method SHELXL-2016/6
_cell_angle_alpha 90
_cell_angle_beta 96.6474(19)
_cell_angle_gamma 90
_cell_formula_units_Z 4
_cell_length_a 19.9291(8)
_cell_length_b 20.5205(8)
_cell_length_c 10.2091(4)
_cell_measurement_reflns_used 9853
_cell_measurement_temperature 150(2)
_cell_measurement_theta_max 79.1675
_cell_measurement_theta_min 4.3084
_cell_volume 4147.0(3)
_computing_cell_refinement 'SAINT V8.37A (Bruker, 2016)'
_computing_data_collection 'Apex3 v2016.9-0 (Bruker, 2016)'
_computing_data_reduction 'SAINT V8.37A (Bruker, 2016)'
_computing_structure_refinement
;  
SHELXL-2016/6 (Sheldrick, 2015, 2016), 
SHELXLE Rev714 (H\"ubschle et al., 2011)
;
_computing_structure_solution 'SHELXS-97 (Sheldrick, 2008)'
_diffrn_ambient_temperature 150(2)
_diffrn_measured_fraction_theta_full 0.990
_diffrn_measured_fraction_theta_max 0.946
_diffrn_measurement_device_type 'Bruker AXS D8 Quest CMOS diffractometer'
_diffrn_measurement_method 'omega and phi scans'
_diffrn_radiation_monochromator 'laterally graded multilayer (Goebel) mirror'
_diffrn_radiation_type CuK\a
_diffrn_radiation_wavelength 1.54178
_diffrn_reflns_av_R_equivalents 0.0851
_diffrn_reflns_av_unetI/netI 0.0937
_diffrn_reflns_Laue_measured_fraction_full 0.990
_diffrn_reflns_Laue_measured_fraction_max 0.946
_diffrn_reflns_limit_h_max 23
_diffrn_reflns_limit_h_min -25
_diffrn_reflns_limit_k_max 24
_diffrn_reflns_limit_k_min -26
_diffrn_reflns_limit_l_max 12
_diffrn_reflns_limit_l_min -12
_diffrn_reflns_number 25262
_diffrn_reflns_point_group_measured_fraction_full 0.990
_diffrn_reflns_point_group_measured_fraction_max 0.946
_diffrn_reflns_theta_full 67.679
_diffrn_reflns_theta_max 79.839
_diffrn_reflns_theta_min 4.309
_diffrn_source 'I-mu-S microsource X-ray tube'
_exptl_absorpt_coefficient_mu 2.261
_exptl_absorpt_correction_T_max 0.3295
_exptl_absorpt_correction_T_min 0.1686
_exptl_absorpt_correction_type multi-scan
_exptl_absorpt_process_details
;
 SADABS 2016/2: Krause, L., Herbst-Irmer, R., Sheldrick G.M. & Stalke D.,
 J. Appl. Cryst. 48 (2015) 3-10
;
_exptl_crystal_colour colourless
_exptl_crystal_density_diffrn 1.255
_exptl_crystal_description plate
_exptl_crystal_F_000 1672
_exptl_crystal_size_max 0.440
_exptl_crystal_size_mid 0.240
_exptl_crystal_size_min 0.010
_refine_diff_density_max 1.101
_refine_diff_density_min -0.915
_refine_diff_density_rms 0.097
_refine_ls_extinction_method none
_refine_ls_goodness_of_fit_ref 1.085
_refine_ls_hydrogen_treatment constr
_refine_ls_matrix_type full
_refine_ls_number_parameters 466
_refine_ls_number_reflns 8540
_refine_ls_number_restraints 0
_refine_ls_restrained_S_all 1.085
_refine_ls_R_factor_all 0.0927
_refine_ls_R_factor_gt 0.0753
_refine_ls_shift/su_max 0.001
_refine_ls_shift/su_mean 0.000
_refine_ls_structure_factor_coef Fsqd
_refine_ls_weighting_details 'w=1/[\s^2^(Fo^2^)+(0.1352P)^2^] where P=(Fo^2^+2Fc^2^)/3'
_refine_ls_weighting_scheme calc
_refine_ls_wR_factor_gt 0.2091
_refine_ls_wR_factor_ref 0.2287
_reflns_Friedel_coverage 0.000
_reflns_number_gt 6206
_reflns_number_total 8540
_reflns_threshold_expression 'I > 2\s(I)'
_cod_data_source_file BBNPDPZnCl2.cif
_cod_data_source_block JK214_0m
_cod_database_code 4126831
_shelx_shelxl_version_number 2016/6
_shelx_space_group_comment
;
The symmetry employed for this shelxl refinement is uniquely defined
by the following loop, which should always be used as a source of
symmetry information in preference to the above space-group names.
They are only intended as comments.
;
_shelx_estimated_absorpt_t_min 0.436
_shelx_estimated_absorpt_t_max 0.978

loop_
_space_group_symop_operation_xyz
'x, y, z'
'-x, y+1/2, -z+1/2'
'-x, -y, -z'
'x, -y-1/2, z-1/2'

loop_
_atom_site_label
_atom_site_type_symbol
_atom_site_fract_x
_atom_site_fract_y
_atom_site_fract_z
_atom_site_U_iso_or_equiv
_atom_site_adp_type
_atom_site_occupancy
_atom_site_site_symmetry_order
_atom_site_calc_flag
_atom_site_refinement_flags_posn
_atom_site_refinement_flags_adp
C1 C 0.12185(16) 0.75353(17) 0.5500(3) 0.0314(7) Uani 1 1 d . .
C2 C 0.11878(17) 0.82014(17) 0.5643(3) 0.0362(8) Uani 1 1 d . .
H2 H 0.093016 0.838821 0.627466 0.043 Uiso 1 1 calc R U
C3 C 0.15388(18) 0.85968(18) 0.4852(3) 0.0378(7) Uani 1 1 d . .
H3 H 0.152120 0.905758 0.493126 0.045 Uiso 1 1 calc R U
C4 C 0.19154(17) 0.83113(17) 0.3944(3) 0.0349(7) Uani 1 1 d . .
H4 H 0.214213 0.857270 0.336590 0.042 Uiso 1 1 calc R U
C5 C 0.19543(16) 0.76388(17) 0.3898(3) 0.0316(7) Uani 1 1 d . .
C6 C 0.08398(16) 0.70709(17) 0.6214(3) 0.0323(7) Uani 1 1 d . .
C7 C 0.03428(16) 0.71668(17) 0.7071(3) 0.0336(7) Uani 1 1 d . .
H7 H 0.019380 0.756980 0.739330 0.040 Uiso 1 1 calc R U
C8 C 0.01193(16) 0.65519(18) 0.7343(3) 0.0325(7) Uani 1 1 d . .
C9 C -0.04634(18) 0.63729(19) 0.8141(3) 0.0385(8) Uani 1 1 d . .
C10 C -0.10812(19) 0.6192(2) 0.7160(3) 0.0448(9) Uani 1 1 d . .
H10A H -0.121016 0.656529 0.658828 0.067 Uiso 1 1 calc R U
H10B H -0.145888 0.607281 0.764778 0.067 Uiso 1 1 calc R U
H10C H -0.096759 0.582144 0.662103 0.067 Uiso 1 1 calc R U
C11 C -0.02890(18) 0.5811(2) 0.9111(3) 0.0444(9) Uani 1 1 d . .
H11A H -0.019069 0.541807 0.862226 0.067 Uiso 1 1 calc R U
H11B H -0.067266 0.572747 0.960750 0.067 Uiso 1 1 calc R U
H11C H 0.010789 0.592840 0.972407 0.067 Uiso 1 1 calc R U
C12 C -0.06316(19) 0.6978(2) 0.8916(3) 0.0464(9) Uani 1 1 d . .
H12A H -0.078215 0.732890 0.829979 0.070 Uiso 1 1 calc R U
H12B H -0.022839 0.711919 0.948638 0.070 Uiso 1 1 calc R U
H12C H -0.099209 0.687360 0.945818 0.070 Uiso 1 1 calc R U
C13 C 0.24100(17) 0.72838(17) 0.3128(3) 0.0326(7) Uani 1 1 d . .
C14 C 0.28780(17) 0.75003(17) 0.2299(3) 0.0346(7) Uani 1 1 d . .
H14 H 0.293342 0.793249 0.199588 0.042 Uiso 1 1 calc R U
C15 C 0.32405(17) 0.69578(18) 0.2014(3) 0.0350(7) Uani 1 1 d . .
C16 C 0.38427(17) 0.69236(18) 0.1226(3) 0.0370(8) Uani 1 1 d . .
C17 C 0.44991(18) 0.6768(2) 0.2127(3) 0.0462(9) Uani 1 1 d . .
H17A H 0.488487 0.679592 0.161528 0.069 Uiso 1 1 calc R U
H17B H 0.447181 0.632618 0.248334 0.069 Uiso 1 1 calc R U
H17C H 0.455749 0.708165 0.285449 0.069 Uiso 1 1 calc R U
C18 C 0.37244(19) 0.6415(2) 0.0112(3) 0.0448(9) Uani 1 1 d . .
H18A H 0.331599 0.652818 -0.047287 0.067 Uiso 1 1 calc R U
H18B H 0.366879 0.598261 0.049383 0.067 Uiso 1 1 calc R U
H18C H 0.411332 0.640963 -0.039447 0.067 Uiso 1 1 calc R U
C19 C 0.39323(19) 0.75914(19) 0.0605(3) 0.0453(9) Uani 1 1 d . .
H19A H 0.431602 0.757713 0.008628 0.068 Uiso 1 1 calc R U
H19B H 0.401721 0.791950 0.130249 0.068 Uiso 1 1 calc R U
H19C H 0.352115 0.770563 0.002966 0.068 Uiso 1 1 calc R U
C20 C 0.04499(18) 0.54128(17) 0.6534(3) 0.0361(7) Uani 1 1 d . .
H20A H 0.047231 0.530037 0.559739 0.043 Uiso 1 1 calc R U
H20B H 0.001057 0.525621 0.677537 0.043 Uiso 1 1 calc R U
C21 C 0.10135(18) 0.50626(18) 0.7376(3) 0.0384(8) Uani 1 1 d . .
H21A H 0.092175 0.506985 0.830838 0.046 Uiso 1 1 calc R U
H21B H 0.144501 0.529381 0.731796 0.046 Uiso 1 1 calc R U
C22 C 0.1080(2) 0.43531(19) 0.6930(4) 0.0501(9) Uani 1 1 d . .
H22A H 0.108743 0.435508 0.596231 0.060 Uiso 1 1 calc R U
H22B H 0.066594 0.411878 0.710787 0.060 Uiso 1 1 calc R U
C23 C 0.2133(2) 0.4082(2) 0.8911(3) 0.0478(9) Uani 1 1 d . .
H23 H 0.187271 0.435700 0.948268 0.057 Uiso 1 1 calc R U
C24 C 0.2045(2) 0.3421(2) 0.6721(3) 0.0480(9) Uani 1 1 d . .
H24 H 0.172658 0.328923 0.593646 0.058 Uiso 1 1 calc R U
C25 C 0.2307(2) 0.2821(2) 0.7497(4) 0.0555(10) Uani 1 1 d . .
H25A H 0.211137 0.242582 0.704509 0.067 Uiso 1 1 calc R U
H25B H 0.280380 0.279781 0.750950 0.067 Uiso 1 1 calc R U
C26 C 0.2135(3) 0.2826(2) 0.8887(4) 0.0667(13) Uani 1 1 d . .
H26A H 0.234882 0.244555 0.936376 0.080 Uiso 1 1 calc R U
H26B H 0.163959 0.278288 0.887743 0.080 Uiso 1 1 calc R U
C27 C 0.2370(2) 0.3449(2) 0.9625(3) 0.0522(10) Uani 1 1 d . .
H27A H 0.286950 0.344917 0.977215 0.063 Uiso 1 1 calc R U
H27B H 0.220167 0.344428 1.050009 0.063 Uiso 1 1 calc R U
C28 C 0.2624(3) 0.3855(2) 0.6280(4) 0.0679(14) Uani 1 1 d . .
H28A H 0.288524 0.359736 0.569547 0.082 Uiso 1 1 calc R U
H28B H 0.242161 0.423006 0.576653 0.082 Uiso 1 1 calc R U
C29 C 0.3108(2) 0.4112(2) 0.7459(4) 0.0630(12) Uani 1 1 d . .
H29A H 0.335511 0.374093 0.790852 0.076 Uiso 1 1 calc R U
H29B H 0.344380 0.440757 0.713101 0.076 Uiso 1 1 calc R U
C30 C 0.2726(2) 0.4476(2) 0.8443(4) 0.0547(10) Uani 1 1 d . .
H30A H 0.254633 0.488654 0.803163 0.066 Uiso 1 1 calc R U
H30B H 0.304718 0.459224 0.922125 0.066 Uiso 1 1 calc R U
C31 C 0.32015(18) 0.57730(17) 0.2851(3) 0.0385(8) Uani 1 1 d . .
H31A H 0.321590 0.566723 0.380024 0.046 Uiso 1 1 calc R U
H31B H 0.366735 0.573327 0.261300 0.046 Uiso 1 1 calc R U
C32 C 0.27627(19) 0.52745(19) 0.2071(4) 0.0472(9) Uani 1 1 d . .
H32A H 0.282811 0.530641 0.112683 0.057 Uiso 1 1 calc R U
H32B H 0.228158 0.536438 0.215609 0.057 Uiso 1 1 calc R U
C33 C 0.2943(2) 0.4586(2) 0.2574(4) 0.0541(10) Uani 1 1 d . .
H33A H 0.261336 0.428566 0.209168 0.065 Uiso 1 1 calc R U
H33B H 0.286105 0.457247 0.351115 0.065 Uiso 1 1 calc R U
C34 C 0.3905(3) 0.3663(3) 0.3293(5) 0.0741(16) Uani 1 1 d . .
H34 H 0.352413 0.350068 0.376290 0.089 Uiso 1 1 calc R U
C35 C 0.4086(3) 0.3136(2) 0.2351(5) 0.0690(13) Uani 1 1 d . .
H35A H 0.428860 0.276525 0.287658 0.083 Uiso 1 1 calc R U
H35B H 0.366473 0.297820 0.184159 0.083 Uiso 1 1 calc R U
C36 C 0.4569(2) 0.3343(2) 0.1393(4) 0.0596(11) Uani 1 1 d . .
H36A H 0.455660 0.301316 0.068227 0.072 Uiso 1 1 calc R U
H36B H 0.503262 0.334747 0.186013 0.072 Uiso 1 1 calc R U
C37 C 0.4420(2) 0.4004(2) 0.0773(4) 0.0565(11) Uani 1 1 d . .
H37A H 0.404409 0.395582 0.005607 0.068 Uiso 1 1 calc R U
H37B H 0.482241 0.414730 0.036357 0.068 Uiso 1 1 calc R U
C38 C 0.4234(2) 0.4543(2) 0.1701(4) 0.0530(10) Uani 1 1 d . .
H38 H 0.406731 0.493156 0.116998 0.064 Uiso 1 1 calc R U
C39 C 0.4829(3) 0.4747(3) 0.2712(5) 0.0802(15) Uani 1 1 d . .
H39A H 0.470089 0.514689 0.316373 0.096 Uiso 1 1 calc R U
H39B H 0.521865 0.485580 0.223316 0.096 Uiso 1 1 calc R U
C40 C 0.5055(3) 0.4228(3) 0.3765(6) 0.101(2) Uani 1 1 d . .
H40A H 0.533259 0.389752 0.336974 0.121 Uiso 1 1 calc R U
H40B H 0.534474 0.443945 0.449603 0.121 Uiso 1 1 calc R U
C41 C 0.4480(4) 0.3885(3) 0.4326(5) 0.108(3) Uani 1 1 d . .
H41A H 0.429177 0.418226 0.495454 0.129 Uiso 1 1 calc R U
H41B H 0.466279 0.349881 0.482885 0.129 Uiso 1 1 calc R U
B1 B 0.1705(3) 0.3944(2) 0.7554(4) 0.0489(11) Uani 1 1 d . .
B2 B 0.3662(3) 0.4290(3) 0.2496(5) 0.0551(12) Uani 1 1 d . .
N1 N 0.16084(13) 0.72557(14) 0.4656(2) 0.0303(6) Uani 1 1 d . .
N2 N 0.09187(14) 0.64389(14) 0.5998(2) 0.0325(6) Uani 1 1 d . .
N3 N 0.04799(14) 0.61253(14) 0.6681(2) 0.0327(6) Uani 1 1 d . .
N4 N 0.24730(14) 0.66453(14) 0.3328(2) 0.0338(6) Uani 1 1 d . .
N5 N 0.29839(14) 0.64485(15) 0.2655(2) 0.0335(6) Uani 1 1 d . .
Cl1 Cl 0.25359(4) 0.57977(4) 0.60666(7) 0.0426(2) Uani 1 1 d . .
Cl2 Cl 0.10448(5) 0.56541(5) 0.31622(7) 0.0447(2) Uani 1 1 d . .
Zn1 Zn 0.17201(2) 0.62438(2) 0.46337(4) 0.03344(18) Uani 1 1 d . .

loop_
_atom_site_aniso_label
_atom_site_aniso_U_11
_atom_site_aniso_U_22
_atom_site_aniso_U_33
_atom_site_aniso_U_23
_atom_site_aniso_U_13
_atom_site_aniso_U_12
C1 0.0314(16) 0.0391(18) 0.0241(12) 0.0006(12) 0.0051(11) 0.0049(14)
C2 0.0392(19) 0.0406(19) 0.0305(13) -0.0031(13) 0.0105(13) 0.0060(16)
C3 0.0403(19) 0.0346(18) 0.0384(15) -0.0003(14) 0.0047(14) 0.0015(15)
C4 0.0348(18) 0.0393(19) 0.0309(14) 0.0041(13) 0.0050(12) 0.0000(15)
C5 0.0308(16) 0.0383(18) 0.0262(12) -0.0007(12) 0.0054(11) -0.0004(14)
C6 0.0331(17) 0.0368(18) 0.0276(12) -0.0002(12) 0.0058(12) 0.0027(15)
C7 0.0344(17) 0.0389(18) 0.0285(13) -0.0022(12) 0.0083(12) 0.0034(15)
C8 0.0305(16) 0.0426(19) 0.0255(12) -0.0020(13) 0.0083(11) -0.0001(15)
C9 0.0354(18) 0.050(2) 0.0324(14) -0.0028(14) 0.0135(13) -0.0029(16)
C10 0.0337(19) 0.057(3) 0.0436(18) -0.0051(16) 0.0064(14) -0.0009(17)
C11 0.042(2) 0.059(3) 0.0344(15) 0.0051(15) 0.0136(14) -0.0070(18)
C12 0.039(2) 0.063(3) 0.0396(16) -0.0112(17) 0.0166(14) -0.0026(19)
C13 0.0336(17) 0.0385(18) 0.0265(12) -0.0010(12) 0.0063(11) -0.0031(15)
C14 0.0374(18) 0.0390(18) 0.0285(13) 0.0001(13) 0.0084(12) -0.0054(15)
C15 0.0331(17) 0.048(2) 0.0247(12) 0.0000(13) 0.0080(12) -0.0043(15)
C16 0.0316(17) 0.052(2) 0.0299(13) 0.0018(14) 0.0138(12) -0.0007(16)
C17 0.0376(19) 0.064(3) 0.0385(16) 0.0054(17) 0.0102(14) -0.0017(19)
C18 0.043(2) 0.059(2) 0.0351(15) -0.0053(16) 0.0144(14) 0.0017(19)
C19 0.044(2) 0.058(2) 0.0364(15) 0.0066(15) 0.0148(14) -0.0041(18)
C20 0.0412(19) 0.0365(18) 0.0326(13) -0.0024(13) 0.0126(12) -0.0069(16)
C21 0.045(2) 0.0400(19) 0.0317(14) -0.0005(13) 0.0117(13) 0.0003(16)
C22 0.062(3) 0.042(2) 0.0460(18) -0.0053(16) 0.0080(17) 0.0064(19)
C23 0.061(3) 0.048(2) 0.0373(16) -0.0022(16) 0.0147(16) 0.008(2)
C24 0.058(2) 0.048(2) 0.0389(16) -0.0047(16) 0.0110(16) 0.004(2)
C25 0.061(3) 0.048(2) 0.058(2) -0.0058(18) 0.0094(19) 0.005(2)
C26 0.088(4) 0.060(3) 0.055(2) 0.006(2) 0.020(2) 0.007(3)
C27 0.063(3) 0.056(3) 0.0399(17) 0.0097(17) 0.0139(16) 0.000(2)
C28 0.095(4) 0.074(3) 0.0392(19) -0.0001(19) 0.028(2) -0.004(3)
C29 0.068(3) 0.073(3) 0.052(2) 0.011(2) 0.023(2) -0.008(3)
C30 0.070(3) 0.052(3) 0.0430(18) 0.0063(17) 0.0098(18) 0.003(2)
C31 0.0420(19) 0.041(2) 0.0354(14) 0.0005(14) 0.0157(13) 0.0057(16)
C32 0.042(2) 0.046(2) 0.0568(19) -0.0112(17) 0.0173(16) 0.0006(18)
C33 0.051(2) 0.045(2) 0.071(2) -0.0050(19) 0.0269(19) -0.002(2)
C34 0.087(4) 0.073(3) 0.071(3) 0.021(2) 0.045(3) 0.030(3)
C35 0.065(3) 0.054(3) 0.092(3) 0.010(2) 0.028(3) 0.009(2)
C36 0.060(3) 0.062(3) 0.061(2) -0.004(2) 0.0213(19) 0.010(2)
C37 0.048(2) 0.068(3) 0.057(2) 0.003(2) 0.0212(18) 0.012(2)
C38 0.050(2) 0.058(3) 0.0525(19) 0.0028(18) 0.0120(17) 0.007(2)
C39 0.067(3) 0.066(3) 0.104(4) -0.012(3) -0.007(3) 0.008(3)
C40 0.107(5) 0.090(5) 0.094(4) -0.031(4) -0.041(4) 0.034(4)
C41 0.164(7) 0.103(5) 0.056(3) 0.004(3) 0.009(4) 0.053(5)
B1 0.064(3) 0.044(2) 0.0420(19) 0.0019(18) 0.0174(19) 0.003(2)
B2 0.059(3) 0.055(3) 0.055(2) -0.006(2) 0.022(2) 0.007(2)
N1 0.0289(13) 0.0348(15) 0.0283(11) 0.0023(10) 0.0082(10) 0.0023(12)
N2 0.0340(15) 0.0384(15) 0.0270(11) 0.0015(11) 0.0113(10) -0.0016(13)
N3 0.0327(14) 0.0404(16) 0.0269(11) 0.0003(11) 0.0115(10) -0.0003(12)
N4 0.0343(15) 0.0399(16) 0.0293(11) 0.0020(11) 0.0130(10) 0.0018(13)
N5 0.0325(14) 0.0415(16) 0.0286(11) 0.0017(11) 0.0120(10) 0.0026(13)
Cl1 0.0459(5) 0.0469(5) 0.0372(4) 0.0086(3) 0.0141(3) 0.0100(4)
Cl2 0.0532(6) 0.0468(5) 0.0368(4) -0.0073(3) 0.0169(3) -0.0165(4)
Zn1 0.0388(3) 0.0335(3) 0.0297(3) -0.00016(15) 0.01103(19) 0.00042(19)

loop_
_atom_type_symbol
_atom_type_description
_atom_type_scat_dispersion_real
_atom_type_scat_dispersion_imag
_atom_type_scat_source
C C 0.0181 0.0091 'International Tables Vol C Tables 4.2.6.8 and 6.1.1.4'
H H 0.0000 0.0000 'International Tables Vol C Tables 4.2.6.8 and 6.1.1.4'
B B 0.0090 0.0039 'International Tables Vol C Tables 4.2.6.8 and 6.1.1.4'
N N 0.0311 0.0180 'International Tables Vol C Tables 4.2.6.8 and 6.1.1.4'
Cl Cl 0.3639 0.7018 'International Tables Vol C Tables 4.2.6.8 and 6.1.1.4'
Zn Zn -1.5491 0.6778 'International Tables Vol C Tables 4.2.6.8 and 6.1.1.4'

loop_
_geom_angle_atom_site_label_1
_geom_angle_atom_site_label_2
_geom_angle_atom_site_label_3
_geom_angle
N1 C1 C2 121.6(3)
N1 C1 C6 114.1(3)
C2 C1 C6 124.2(3)
C1 C2 C3 119.1(3)
C1 C2 H2 120.4
C3 C2 H2 120.4
C4 C3 C2 119.3(3)
C4 C3 H3 120.4
C2 C3 H3 120.4
C5 C4 C3 118.7(3)
C5 C4 H4 120.6
C3 C4 H4 120.6
N1 C5 C4 121.9(3)
N1 C5 C13 114.1(3)
C4 C5 C13 123.8(3)
N2 C6 C7 110.2(3)
N2 C6 C1 118.4(3)
C7 C6 C1 131.2(3)
C8 C7 C6 105.3(3)
C8 C7 H7 127.3
C6 C7 H7 127.3
N3 C8 C7 106.7(3)
N3 C8 C9 125.7(3)
C7 C8 C9 127.4(3)
C12 C9 C11 108.8(3)
C12 C9 C8 107.7(3)
C11 C9 C8 113.1(3)
C12 C9 C10 109.0(3)
C11 C9 C10 110.0(3)
C8 C9 C10 108.0(3)
C9 C10 H10A 109.5
C9 C10 H10B 109.5
H10A C10 H10B 109.5
C9 C10 H10C 109.5
H10A C10 H10C 109.5
H10B C10 H10C 109.5
C9 C11 H11A 109.5
C9 C11 H11B 109.5
H11A C11 H11B 109.5
C9 C11 H11C 109.5
H11A C11 H11C 109.5
H11B C11 H11C 109.5
C9 C12 H12A 109.5
C9 C12 H12B 109.5
H12A C12 H12B 109.5
C9 C12 H12C 109.5
H12A C12 H12C 109.5
H12B C12 H12C 109.5
N4 C13 C14 110.3(3)
N4 C13 C5 117.5(3)
C14 C13 C5 131.6(3)
C15 C14 C13 105.9(3)
C15 C14 H14 127.1
C13 C14 H14 127.1
N5 C15 C14 106.5(3)
N5 C15 C16 125.5(3)
C14 C15 C16 127.9(3)
C15 C16 C19 108.4(3)
C15 C16 C18 111.0(3)
C19 C16 C18 108.4(3)
C15 C16 C17 111.1(2)
C19 C16 C17 107.5(3)
C18 C16 C17 110.2(3)
C16 C17 H17A 109.5
C16 C17 H17B 109.5
H17A C17 H17B 109.5
C16 C17 H17C 109.5
H17A C17 H17C 109.5
H17B C17 H17C 109.5
C16 C18 H18A 109.5
C16 C18 H18B 109.5
H18A C18 H18B 109.5
C16 C18 H18C 109.5
H18A C18 H18C 109.5
H18B C18 H18C 109.5
C16 C19 H19A 109.5
C16 C19 H19B 109.5
H19A C19 H19B 109.5
C16 C19 H19C 109.5
H19A C19 H19C 109.5
H19B C19 H19C 109.5
N3 C20 C21 113.3(3)
N3 C20 H20A 108.9
C21 C20 H20A 108.9
N3 C20 H20B 108.9
C21 C20 H20B 108.9
H20A C20 H20B 107.7
C20 C21 C22 111.5(3)
C20 C21 H21A 109.3
C22 C21 H21A 109.3
C20 C21 H21B 109.3
C22 C21 H21B 109.3
H21A C21 H21B 108.0
C21 C22 B1 118.6(3)
C21 C22 H22A 107.7
B1 C22 H22A 107.7
C21 C22 H22B 107.7
B1 C22 H22B 107.7
H22A C22 H22B 107.1
C27 C23 C30 112.6(3)
C27 C23 B1 111.9(4)
C30 C23 B1 100.3(3)
C27 C23 H23 110.6
C30 C23 H23 110.6
B1 C23 H23 110.6
C25 C24 C28 113.0(4)
C25 C24 B1 114.4(3)
C28 C24 B1 98.4(3)
C25 C24 H24 110.2
C28 C24 H24 110.2
B1 C24 H24 110.2
C26 C25 C24 112.6(4)
C26 C25 H25A 109.1
C24 C25 H25A 109.1
C26 C25 H25B 109.1
C24 C25 H25B 109.1
H25A C25 H25B 107.8
C25 C26 C27 112.5(4)
C25 C26 H26A 109.1
C27 C26 H26A 109.1
C25 C26 H26B 109.1
C27 C26 H26B 109.1
H26A C26 H26B 107.8
C26 C27 C23 114.4(3)
C26 C27 H27A 108.7
C23 C27 H27A 108.7
C26 C27 H27B 108.7
C23 C27 H27B 108.7
H27A C27 H27B 107.6
C29 C28 C24 112.6(3)
C29 C28 H28A 109.1
C24 C28 H28A 109.1
C29 C28 H28B 109.1
C24 C28 H28B 109.1
H28A C28 H28B 107.8
C30 C29 C28 111.5(4)
C30 C29 H29A 109.3
C28 C29 H29A 109.3
C30 C29 H29B 109.3
C28 C29 H29B 109.3
H29A C29 H29B 108.0
C29 C30 C23 113.8(3)
C29 C30 H30A 108.8
C23 C30 H30A 108.8
C29 C30 H30B 108.8
C23 C30 H30B 108.8
H30A C30 H30B 107.7
N5 C31 C32 115.2(3)
N5 C31 H31A 108.5
C32 C31 H31A 108.5
N5 C31 H31B 108.5
C32 C31 H31B 108.5
H31A C31 H31B 107.5
C31 C32 C33 110.4(3)
C31 C32 H32A 109.6
C33 C32 H32A 109.6
C31 C32 H32B 109.6
C33 C32 H32B 109.6
H32A C32 H32B 108.1
C32 C33 B2 121.4(3)
C32 C33 H33A 107.0
B2 C33 H33A 107.0
C32 C33 H33B 107.0
B2 C33 H33B 107.0
H33A C33 H33B 106.7
C35 C34 C41 115.7(5)
C35 C34 B2 109.7(4)
C41 C34 B2 105.8(5)
C35 C34 H34 108.5
C41 C34 H34 108.5
B2 C34 H34 108.5
C36 C35 C34 115.3(4)
C36 C35 H35A 108.5
C34 C35 H35A 108.5
C36 C35 H35B 108.5
C34 C35 H35B 108.5
H35A C35 H35B 107.5
C35 C36 C37 114.5(4)
C35 C36 H36A 108.6
C37 C36 H36A 108.6
C35 C36 H36B 108.6
C37 C36 H36B 108.6
H36A C36 H36B 107.6
C36 C37 C38 116.0(3)
C36 C37 H37A 108.3
C38 C37 H37A 108.3
C36 C37 H37B 108.3
C38 C37 H37B 108.3
H37A C37 H37B 107.4
C37 C38 C39 112.9(4)
C37 C38 B2 109.1(4)
C39 C38 B2 107.1(4)
C37 C38 H38 109.2
C39 C38 H38 109.2
B2 C38 H38 109.2
C38 C39 C40 114.8(5)
C38 C39 H39A 108.6
C40 C39 H39A 108.6
C38 C39 H39B 108.6
C40 C39 H39B 108.6
H39A C39 H39B 107.5
C41 C40 C39 114.4(5)
C41 C40 H40A 108.7
C39 C40 H40A 108.7
C41 C40 H40B 108.7
C39 C40 H40B 108.7
H40A C40 H40B 107.6
C40 C41 C34 114.6(4)
C40 C41 H41A 108.6
C34 C41 H41A 108.6
C40 C41 H41B 108.6
C34 C41 H41B 108.6
H41A C41 H41B 107.6
C23 B1 C24 112.1(4)
C23 B1 C22 125.8(4)
C24 B1 C22 121.1(3)
C38 B2 C33 128.6(4)
C38 B2 C34 110.0(4)
C33 B2 C34 121.4(4)
C5 N1 C1 119.2(3)
C5 N1 Zn1 120.8(2)
C1 N1 Zn1 119.9(2)
C6 N2 N3 106.5(2)
C6 N2 Zn1 112.3(2)
N3 N2 Zn1 141.2(2)
N2 N3 C8 111.2(3)
N2 N3 C20 116.4(2)
C8 N3 C20 132.3(3)
C13 N4 N5 106.2(3)
C13 N4 Zn1 112.93(19)
N5 N4 Zn1 140.8(2)
N4 N5 C15 111.1(3)
N4 N5 C31 116.3(2)
C15 N5 C31 132.2(3)
N1 Zn1 Cl2 119.05(7)
N1 Zn1 Cl1 117.83(7)
Cl2 Zn1 Cl1 123.10(4)
N1 Zn1 N2 74.63(10)
Cl2 Zn1 N2 95.48(7)
Cl1 Zn1 N2 100.33(7)
N1 Zn1 N4 74.01(10)
Cl2 Zn1 N4 100.81(7)
Cl1 Zn1 N4 93.00(7)
N2 Zn1 N4 148.61(11)

loop_
_geom_bond_atom_site_label_1
_geom_bond_atom_site_label_2
_geom_bond_distance
C1 N1 1.353(4)
C1 C2 1.377(4)
C1 C6 1.461(4)
C2 C3 1.390(5)
C2 H2 0.9500
C3 C4 1.388(5)
C3 H3 0.9500
C4 C5 1.383(5)
C4 H4 0.9500
C5 N1 1.347(4)
C5 C13 1.462(4)
C6 N2 1.328(4)
C6 C7 1.410(4)
C7 C8 1.377(5)
C7 H7 0.9500
C8 N3 1.361(4)
C8 C9 1.538(4)
C9 C12 1.530(5)
C9 C11 1.534(5)
C9 C10 1.540(5)
C10 H10A 0.9800
C10 H10B 0.9800
C10 H10C 0.9800
C11 H11A 0.9800
C11 H11B 0.9800
C11 H11C 0.9800
C12 H12A 0.9800
C12 H12B 0.9800
C12 H12C 0.9800
C13 N4 1.330(4)
C13 C14 1.402(4)
C14 C15 1.376(5)
C14 H14 0.9500
C15 N5 1.364(4)
C15 C16 1.522(4)
C16 C19 1.529(5)
C16 C18 1.543(5)
C16 C17 1.543(5)
C17 H17A 0.9800
C17 H17B 0.9800
C17 H17C 0.9800
C18 H18A 0.9800
C18 H18B 0.9800
C18 H18C 0.9800
C19 H19A 0.9800
C19 H19B 0.9800
C19 H19C 0.9800
C20 N3 1.470(4)
C20 C21 1.514(5)
C20 H20A 0.9900
C20 H20B 0.9900
C21 C22 1.536(5)
C21 H21A 0.9900
C21 H21B 0.9900
C22 B1 1.574(6)
C22 H22A 0.9900
C22 H22B 0.9900
C23 C27 1.536(5)
C23 C30 1.552(6)
C23 B1 1.567(6)
C23 H23 1.0000
C24 C25 1.524(5)
C24 C28 1.564(6)
C24 B1 1.570(6)
C24 H24 1.0000
C25 C26 1.498(5)
C25 H25A 0.9900
C25 H25B 0.9900
C26 C27 1.530(6)
C26 H26A 0.9900
C26 H26B 0.9900
C27 H27A 0.9900
C27 H27B 0.9900
C28 C29 1.546(7)
C28 H28A 0.9900
C28 H28B 0.9900
C29 C30 1.523(6)
C29 H29A 0.9900
C29 H29B 0.9900
C30 H30A 0.9900
C30 H30B 0.9900
C31 N5 1.459(4)
C31 C32 1.511(5)
C31 H31A 0.9900
C31 H31B 0.9900
C32 C33 1.531(5)
C32 H32A 0.9900
C32 H32B 0.9900
C33 B2 1.567(6)
C33 H33A 0.9900
C33 H33B 0.9900
C34 C35 1.517(6)
C34 C41 1.535(9)
C34 B2 1.569(7)
C34 H34 1.0000
C35 C36 1.510(6)
C35 H35A 0.9900
C35 H35B 0.9900
C36 C37 1.513(6)
C36 H36A 0.9900
C36 H36B 0.9900
C37 C38 1.529(6)
C37 H37A 0.9900
C37 H37B 0.9900
C38 C39 1.537(6)
C38 B2 1.562(6)
C38 H38 1.0000
C39 C40 1.543(8)
C39 H39A 0.9900
C39 H39B 0.9900
C40 C41 1.512(9)
C40 H40A 0.9900
C40 H40B 0.9900
C41 H41A 0.9900
C41 H41B 0.9900
N1 Zn1 2.089(3)
N2 N3 1.344(4)
N2 Zn1 2.273(2)
N4 N5 1.354(3)
N4 Zn1 2.274(3)
Cl1 Zn1 2.2518(9)
Cl2 Zn1 2.2504(9)

loop_
_geom_torsion_atom_site_label_1
_geom_torsion_atom_site_label_2
_geom_torsion_atom_site_label_3
_geom_torsion_atom_site_label_4
_geom_torsion
N1 C1 C2 C3 3.3(5)
C6 C1 C2 C3 -176.0(3)
C1 C2 C3 C4 -0.5(5)
C2 C3 C4 C5 -2.9(5)
C3 C4 C5 N1 3.7(5)
C3 C4 C5 C13 -170.7(3)
N1 C1 C6 N2 1.3(4)
C2 C1 C6 N2 -179.3(3)
N1 C1 C6 C7 -173.5(3)
C2 C1 C6 C7 5.9(5)
N2 C6 C7 C8 -0.9(3)
C1 C6 C7 C8 174.2(3)
C6 C7 C8 N3 0.7(3)
C6 C7 C8 C9 -174.6(3)
N3 C8 C9 C12 169.8(3)
C7 C8 C9 C12 -15.7(4)
N3 C8 C9 C11 49.4(4)
C7 C8 C9 C11 -136.1(3)
N3 C8 C9 C10 -72.6(4)
C7 C8 C9 C10 101.9(4)
N1 C5 C13 N4 -4.9(4)
C4 C5 C13 N4 169.8(3)
N1 C5 C13 C14 -175.6(3)
C4 C5 C13 C14 -0.9(5)
N4 C13 C14 C15 -0.9(4)
C5 C13 C14 C15 170.3(3)
C13 C14 C15 N5 0.3(3)
C13 C14 C15 C16 -175.7(3)
N5 C15 C16 C19 176.6(3)
C14 C15 C16 C19 -8.1(4)
N5 C15 C16 C18 57.6(4)
C14 C15 C16 C18 -127.1(4)
N5 C15 C16 C17 -65.5(4)
C14 C15 C16 C17 109.9(4)
N3 C20 C21 C22 -164.7(3)
C20 C21 C22 B1 171.3(3)
C28 C24 C25 C26 116.2(4)
B1 C24 C25 C26 4.7(6)
C24 C25 C26 C27 -54.1(5)
C25 C26 C27 C23 52.7(5)
C30 C23 C27 C26 -112.8(4)
B1 C23 C27 C26 -0.7(5)
C25 C24 C28 C29 -60.0(5)
B1 C24 C28 C29 61.1(5)
C24 C28 C29 C30 -55.0(5)
C28 C29 C30 C23 52.8(5)
C27 C23 C30 C29 61.3(4)
B1 C23 C30 C29 -57.7(4)
N5 C31 C32 C33 -167.6(3)
C31 C32 C33 B2 -62.5(5)
C41 C34 C35 C36 -68.1(6)
B2 C34 C35 C36 51.5(6)
C34 C35 C36 C37 -43.1(6)
C35 C36 C37 C38 42.9(6)
C36 C37 C38 C39 68.3(5)
C36 C37 C38 B2 -50.6(5)
C37 C38 C39 C40 -68.8(6)
B2 C38 C39 C40 51.3(6)
C38 C39 C40 C41 -43.0(7)
C39 C40 C41 C34 45.6(7)
C35 C34 C41 C40 65.8(7)
B2 C34 C41 C40 -55.9(6)
C27 C23 B1 C24 -46.8(5)
C30 C23 B1 C24 72.7(4)
C27 C23 B1 C22 144.2(4)
C30 C23 B1 C22 -96.3(5)
C25 C24 B1 C23 45.8(5)
C28 C24 B1 C23 -74.2(4)
C25 C24 B1 C22 -144.6(4)
C28 C24 B1 C22 95.3(5)
C21 C22 B1 C23 22.8(6)
C21 C22 B1 C24 -145.3(4)
C37 C38 B2 C33 -122.4(5)
C39 C38 B2 C33 115.1(5)
C37 C38 B2 C34 58.4(5)
C39 C38 B2 C34 -64.1(5)
C32 C33 B2 C38 -13.5(7)
C32 C33 B2 C34 165.5(4)
C35 C34 B2 C38 -59.4(6)
C41 C34 B2 C38 66.1(5)
C35 C34 B2 C33 121.4(5)
C41 C34 B2 C33 -113.2(5)
C4 C5 N1 C1 -0.9(4)
C13 C5 N1 C1 174.0(3)
C4 C5 N1 Zn1 -176.7(2)
C13 C5 N1 Zn1 -1.8(3)
C2 C1 N1 C5 -2.7(4)
C6 C1 N1 C5 176.8(3)
C2 C1 N1 Zn1 173.1(2)
C6 C1 N1 Zn1 -7.4(3)
C7 C6 N2 N3 0.7(3)
C1 C6 N2 N3 -175.1(3)
C7 C6 N2 Zn1 -179.52(19)
C1 C6 N2 Zn1 4.6(3)
C6 N2 N3 C8 -0.3(3)
Zn1 N2 N3 C8 -179.9(2)
C6 N2 N3 C20 176.8(3)
Zn1 N2 N3 C20 -2.8(5)
C7 C8 N3 N2 -0.3(3)
C9 C8 N3 N2 175.1(3)
C7 C8 N3 C20 -176.8(3)
C9 C8 N3 C20 -1.3(5)
C21 C20 N3 N2 80.3(3)
C21 C20 N3 C8 -103.4(4)
C14 C13 N4 N5 1.0(3)
C5 C13 N4 N5 -171.6(3)
C14 C13 N4 Zn1 -178.9(2)
C5 C13 N4 Zn1 8.5(3)
C13 N4 N5 C15 -0.8(3)
Zn1 N4 N5 C15 179.1(2)
C13 N4 N5 C31 173.1(3)
Zn1 N4 N5 C31 -7.0(5)
C14 C15 N5 N4 0.3(3)
C16 C15 N5 N4 176.4(3)
C14 C15 N5 C31 -172.3(3)
C16 C15 N5 C31 3.9(5)
C32 C31 N5 N4 79.8(3)
C32 C31 N5 C15 -107.9(4)
